data_7227448
loop_
_publ_author_name
'Li, Xin'
'Li, Xiao-Dong'
'Li, Xiao-Ming'
'Xu, Gang-Ming'
'Liu, Yang'
'Wang, Bin-Gui'

_publ_section_title
;
 Wentinoids A--F, six new isopimarane diterpenoids from Aspergillus wentii
 SD-310, a deep-sea sediment derived fungus
;
_journal_issue 8
_journal_name_full 'RSC Adv.'
_journal_page_first 4387
_journal_paper_doi 10.1039/C6RA27209F
_journal_volume 7
_journal_year 2017
_chemical_formula_sum 'C22 H32 O4'
_chemical_formula_weight 360.48
_chemical_name_systematic sd310-20
_space_group_IT_number 19
_symmetry_cell_setting orthorhombic
_symmetry_space_group_name_Hall 'P 2ac 2ab'
_symmetry_space_group_name_H-M 'P 21 21 21'
_atom_sites_solution_hydrogens geom
_atom_sites_solution_primary direct
_atom_sites_solution_secondary difmap
_audit_creation_method SHELXL-97
_audit_update_record
;
2016-03-10 deposited with the CCDC.
2016-12-26 downloaded from the CCDC.
;
_cell_angle_alpha 90.00
_cell_angle_beta 90.00
_cell_angle_gamma 90.00
_cell_formula_units_Z 4
_cell_length_a 9.4327(6)
_cell_length_b 13.1356(9)
_cell_length_c 16.7370(9)
_cell_measurement_reflns_used 1180
_cell_measurement_temperature 293(2)
_cell_measurement_theta_max 64.1990
_cell_measurement_theta_min 5.3820
_cell_volume 2073.8(2)
_computing_cell_refinement 'Bruker FRAMBO'
_computing_data_collection 'Bruker FRAMBO'
_computing_data_reduction 'Bruker SAINT'
_computing_molecular_graphics 'Bruker SHELXTL'
_computing_publication_material 'Bruker SHELXTL'
_computing_structure_refinement 'SHELXL-97 (Sheldrick, 1997)'
_computing_structure_solution 'SHELXS-97 (Sheldrick, 1990)'
_diffrn_ambient_temperature 293(2)
_diffrn_measured_fraction_theta_full 0.994
_diffrn_measured_fraction_theta_max 0.994
_diffrn_measurement_device_type 'CCD area detector'
_diffrn_measurement_method 'phi and omega scans'
_diffrn_radiation_monochromator graphite
_diffrn_radiation_source 'fine-focus sealed tube'
_diffrn_radiation_type CuK\a
_diffrn_radiation_wavelength 1.54178
_diffrn_reflns_av_R_equivalents 0.0295
_diffrn_reflns_av_sigmaI/netI 0.0479
_diffrn_reflns_limit_h_max 11
_diffrn_reflns_limit_h_min -6
_diffrn_reflns_limit_k_max 15
_diffrn_reflns_limit_k_min -11
_diffrn_reflns_limit_l_max 19
_diffrn_reflns_limit_l_min -19
_diffrn_reflns_number 4556
_diffrn_reflns_theta_full 66.17
_diffrn_reflns_theta_max 66.17
_diffrn_reflns_theta_min 4.28
_exptl_absorpt_coefficient_mu 0.620
_exptl_absorpt_correction_T_max 0.8860
_exptl_absorpt_correction_T_min 0.7678
_exptl_absorpt_correction_type none
_exptl_crystal_density_diffrn 1.155
_exptl_crystal_density_method 'not measured'
_exptl_crystal_F_000 784
_exptl_crystal_size_max 0.45
_exptl_crystal_size_mid 0.25
_exptl_crystal_size_min 0.20
_refine_diff_density_max 0.134
_refine_diff_density_min -0.156
_refine_diff_density_rms 0.031
_refine_ls_abs_structure_details 'Flack H D (1983), Acta Cryst. A39, 876-881'
_refine_ls_abs_structure_Flack 0.0(4)
_refine_ls_extinction_coef 0.0026(3)
_refine_ls_extinction_expression Fc^*^=kFc[1+0.001xFc^2^\l^3^/sin(2\q)]^-1/4^
_refine_ls_extinction_method SHELXL
_refine_ls_goodness_of_fit_ref 1.034
_refine_ls_hydrogen_treatment mixed
_refine_ls_matrix_type full
_refine_ls_number_parameters 243
_refine_ls_number_reflns 2922
_refine_ls_number_restraints 0
_refine_ls_restrained_S_all 1.034
_refine_ls_R_factor_all 0.0722
_refine_ls_R_factor_gt 0.0502
_refine_ls_shift/su_max 0.001
_refine_ls_shift/su_mean 0.000
_refine_ls_structure_factor_coef Fsqd
_refine_ls_weighting_details 'calc w=1/[\s^2^(Fo^2^)+(0.0450P)^2^+0.0000P] where P=(Fo^2^+2Fc^2^)/3'
_refine_ls_weighting_scheme calc
_refine_ls_wR_factor_gt 0.1068
_refine_ls_wR_factor_ref 0.1211
_reflns_number_gt 2104
_reflns_number_total 2922
_reflns_threshold_expression >2sigma(I)
_cod_data_source_file c6ra27209f2.cif
_cod_data_source_block 150503c
_cod_depositor_comments
;
The following automatic conversions were performed:

'_symmetry_cell_setting' value 'Orthorhombic' changed to
'orthorhombic' according to
/usr/data/users/saulius/crontab/automatic-downloads/rss-feeds/RSC/lib/dictionaries/cif_core.dic
dictionary named 'cif_core.dic' version 2.4.2 from 2011-04-26.

Automatic conversion script
Id: cif_fix_values 4268 2015-11-12 08:31:59Z antanas 
;
_cod_original_sg_symbol_H-M P2(1)2(1)2(1)
_cod_database_code 7227448

loop_
_symmetry_equiv_pos_as_xyz
'x, y, z'
'-x+1/2, -y, z+1/2'
'-x, y+1/2, -z+1/2'
'x+1/2, -y+1/2, -z'

loop_
_atom_site_label
_atom_site_type_symbol
_atom_site_fract_x
_atom_site_fract_y
_atom_site_fract_z
_atom_site_U_iso_or_equiv
_atom_site_adp_type
_atom_site_occupancy
_atom_site_symmetry_multiplicity
_atom_site_calc_flag
_atom_site_refinement_flags
O1 O 0.2211(3) 0.2339(3) 0.59841(14) 0.1001(11) Uani 1 1 d .
H1 H 0.1462 0.2487 0.6204 0.150 Uiso 1 1 calc R
O2 O 0.9711(2) 0.2663(2) 0.68568(14) 0.0881(9) Uani 1 1 d .
O3 O 0.9175(2) 0.30253(17) 0.87863(13) 0.0628(6) Uani 1 1 d .
O4 O 1.1452(3) 0.3480(3) 0.8607(2) 0.1111(12) Uani 1 1 d .
C1 C 0.4343(3) 0.1354(3) 0.77377(18) 0.0657(10) Uani 1 1 d .
H1A H 0.4206 0.0759 0.8072 0.079 Uiso 1 1 calc R
H1B H 0.4277 0.1952 0.8076 0.079 Uiso 1 1 calc R
C2 C 0.3177(4) 0.1393(4) 0.7113(2) 0.0775(12) Uani 1 1 d .
H2A H 0.3206 0.0775 0.6796 0.093 Uiso 1 1 calc R
H2B H 0.2264 0.1421 0.7379 0.093 Uiso 1 1 calc R
C3 C 0.3327(3) 0.2304(3) 0.65682(19) 0.0705(11) Uani 1 1 d .
H3 H 0.3268 0.2921 0.6896 0.085 Uiso 1 1 calc R
C4 C 0.4743(3) 0.2317(3) 0.61239(17) 0.0555(8) Uani 1 1 d .
C5 C 0.5929(3) 0.2200(2) 0.67559(16) 0.0474(7) Uani 1 1 d .
H5 H 0.5852 0.2814 0.7086 0.057 Uiso 1 1 calc R
C6 C 0.7414(3) 0.2256(3) 0.63967(17) 0.0621(10) Uani 1 1 d .
H6A H 0.7569 0.1660 0.6066 0.075 Uiso 1 1 calc R
H6B H 0.7474 0.2851 0.6055 0.075 Uiso 1 1 calc R
C7 C 0.8552(3) 0.2312(3) 0.7012(2) 0.0585(9) Uani 1 1 d .
C8 C 0.8237(3) 0.1921(2) 0.78189(17) 0.0491(8) Uani 1 1 d .
C9 C 0.6998(3) 0.1452(2) 0.79809(18) 0.0499(8) Uani 1 1 d .
C10 C 0.5834(3) 0.1310(3) 0.73569(17) 0.0522(8) Uani 1 1 d .
C11 C 0.6798(4) 0.0941(3) 0.87801(18) 0.0679(10) Uani 1 1 d .
H11A H 0.6741 0.0212 0.8692 0.081 Uiso 1 1 calc R
H11B H 0.5895 0.1158 0.8998 0.081 Uiso 1 1 calc R
C12 C 0.7939(4) 0.1139(3) 0.94041(19) 0.0616(9) Uani 1 1 d .
H12A H 0.7908 0.0601 0.9801 0.074 Uiso 1 1 calc R
H12B H 0.7732 0.1776 0.9673 0.074 Uiso 1 1 calc R
C13 C 0.9429(4) 0.1192(3) 0.90529(19) 0.0561(8) Uani 1 1 d .
C14 C 1.0524(4) 0.1441(3) 0.9685(2) 0.0711(10) Uani 1 1 d .
H14 H 1.1454 0.1502 0.9506 0.085 Uiso 1 1 calc R
C15 C 1.0327(5) 0.1581(3) 1.0445(2) 0.0881(13) Uani 1 1 d .
H15A H 0.9421 0.1530 1.0660 0.106 Uiso 1 1 calc R
H15B H 1.1093 0.1731 1.0775 0.106 Uiso 1 1 calc R
C16 C 0.9413(3) 0.2035(2) 0.84178(18) 0.0521(8) Uani 1 1 d .
H16 H 1.0325 0.2042 0.8137 0.062 Uiso 1 1 calc R
C17 C 0.4781(4) 0.1502(3) 0.54589(18) 0.0711(11) Uani 1 1 d .
H17A H 0.4183 0.1711 0.5025 0.107 Uiso 1 1 calc R
H17B H 0.4449 0.0865 0.5668 0.107 Uiso 1 1 calc R
H17C H 0.5736 0.1424 0.5270 0.107 Uiso 1 1 calc R
C18 C 0.4898(4) 0.3349(3) 0.5709(2) 0.0758(12) Uani 1 1 d .
H18A H 0.5080 0.3866 0.6101 0.114 Uiso 1 1 calc R
H18B H 0.4038 0.3507 0.5428 0.114 Uiso 1 1 calc R
H18C H 0.5672 0.3321 0.5337 0.114 Uiso 1 1 calc R
C19 C 0.6079(4) 0.0247(3) 0.6989(2) 0.0715(11) Uani 1 1 d .
H19A H 0.6153 -0.0249 0.7409 0.107 Uiso 1 1 calc R
H19B H 0.6939 0.0252 0.6683 0.107 Uiso 1 1 calc R
H19C H 0.5296 0.0076 0.6648 0.107 Uiso 1 1 calc R
C20 C 0.9848(4) 0.0198(3) 0.8646(2) 0.0757(11) Uani 1 1 d .
H20A H 0.9806 -0.0348 0.9027 0.114 Uiso 1 1 calc R
H20B H 1.0795 0.0255 0.8442 0.114 Uiso 1 1 calc R
H20C H 0.9206 0.0061 0.8214 0.114 Uiso 1 1 calc R
C21 C 1.0279(5) 0.3682(3) 0.8818(3) 0.0784(12) Uani 1 1 d .
C22 C 0.9812(5) 0.4675(3) 0.9165(3) 0.118(2) Uani 1 1 d .
H22A H 0.9421 0.5095 0.8750 0.177 Uiso 1 1 calc R
H22B H 1.0611 0.5014 0.9401 0.177 Uiso 1 1 calc R
H22C H 0.9105 0.4555 0.9566 0.177 Uiso 1 1 calc R

loop_
_atom_site_aniso_label
_atom_site_aniso_U_11
_atom_site_aniso_U_22
_atom_site_aniso_U_33
_atom_site_aniso_U_23
_atom_site_aniso_U_13
_atom_site_aniso_U_12
O1 0.0650(15) 0.161(3) 0.0744(16) 0.003(2) -0.0071(13) 0.021(2)
O2 0.0595(14) 0.124(2) 0.0802(16) 0.0379(19) 0.0107(13) -0.0143(16)
O3 0.0632(13) 0.0523(13) 0.0728(14) 0.0016(13) -0.0022(13) -0.0060(12)
O4 0.082(2) 0.108(3) 0.144(3) 0.003(2) -0.004(2) -0.0391(19)
C1 0.0574(19) 0.086(3) 0.0534(18) 0.007(2) 0.0055(17) -0.013(2)
C2 0.053(2) 0.110(3) 0.070(2) 0.004(3) 0.0014(19) -0.008(2)
C3 0.0590(19) 0.092(3) 0.0600(19) -0.008(2) 0.0006(18) 0.011(2)
C4 0.0639(18) 0.054(2) 0.0483(16) -0.0043(17) 0.0016(16) 0.0122(17)
C5 0.0529(16) 0.0450(18) 0.0442(15) -0.0060(16) 0.0060(14) 0.0042(15)
C6 0.0600(19) 0.078(3) 0.0481(16) 0.0178(19) 0.0097(16) 0.001(2)
C7 0.0537(18) 0.062(2) 0.0597(18) 0.012(2) 0.0091(16) 0.0015(17)
C8 0.0551(17) 0.0422(17) 0.0498(16) 0.0033(16) 0.0056(14) 0.0000(15)
C9 0.0572(19) 0.0430(17) 0.0494(16) 0.0036(16) 0.0063(16) -0.0042(16)
C10 0.0584(18) 0.052(2) 0.0463(16) 0.0033(16) 0.0034(16) -0.0048(17)
C11 0.069(2) 0.081(3) 0.0535(18) 0.017(2) 0.0007(18) -0.023(2)
C12 0.077(2) 0.059(2) 0.0494(17) 0.0105(18) 0.0004(17) -0.012(2)
C13 0.0611(19) 0.0531(19) 0.0539(17) 0.0106(17) -0.0043(16) -0.0023(17)
C14 0.071(2) 0.071(2) 0.071(2) 0.018(2) -0.011(2) -0.005(2)
C15 0.099(3) 0.091(3) 0.074(2) 0.013(3) -0.028(2) -0.022(3)
C16 0.0517(16) 0.0470(18) 0.0575(17) 0.0051(17) 0.0057(15) -0.0052(16)
C17 0.078(2) 0.083(3) 0.0526(18) -0.014(2) -0.0064(19) 0.011(2)
C18 0.089(3) 0.072(3) 0.066(2) 0.008(2) -0.003(2) 0.024(2)
C19 0.100(3) 0.0463(19) 0.068(2) 0.001(2) -0.017(2) -0.001(2)
C20 0.091(3) 0.062(2) 0.074(2) 0.005(2) 0.003(2) 0.012(2)
C21 0.086(3) 0.068(3) 0.082(3) 0.012(2) -0.021(3) -0.020(2)
C22 0.149(5) 0.061(3) 0.143(4) -0.016(3) -0.060(4) -0.010(3)

loop_
_atom_type_symbol
_atom_type_description
_atom_type_scat_dispersion_real
_atom_type_scat_dispersion_imag
_atom_type_scat_source
C C 0.0181 0.0091 'International Tables Vol C Tables 4.2.6.8 and 6.1.1.4'
H H 0.0000 0.0000 'International Tables Vol C Tables 4.2.6.8 and 6.1.1.4'
O O 0.0492 0.0322 'International Tables Vol C Tables 4.2.6.8 and 6.1.1.4'

loop_
_geom_angle_atom_site_label_1
_geom_angle_atom_site_label_2
_geom_angle_atom_site_label_3
_geom_angle
C3 O1 H1 109.5
C21 O3 C16 117.8(3)
C2 C1 C10 112.1(3)
C2 C1 H1A 109.2
C10 C1 H1A 109.2
C2 C1 H1B 109.2
C10 C1 H1B 109.2
H1A C1 H1B 107.9
C3 C2 C1 112.0(3)
C3 C2 H2A 109.2
C1 C2 H2A 109.2
C3 C2 H2B 109.2
C1 C2 H2B 109.2
H2A C2 H2B 107.9
O1 C3 C2 111.6(3)
O1 C3 C4 108.0(3)
C2 C3 C4 112.5(3)
O1 C3 H3 108.2
C2 C3 H3 108.2
C4 C3 H3 108.2
C3 C4 C18 108.3(3)
C3 C4 C17 111.3(3)
C18 C4 C17 106.5(2)
C3 C4 C5 107.3(2)
C18 C4 C5 109.2(3)
C17 C4 C5 114.0(3)
C6 C5 C10 110.2(2)
C6 C5 C4 112.9(2)
C10 C5 C4 118.6(3)
C6 C5 H5 104.5
C10 C5 H5 104.5
C4 C5 H5 104.5
C7 C6 C5 113.1(2)
C7 C6 H6A 109.0
C5 C6 H6A 109.0
C7 C6 H6B 109.0
C5 C6 H6B 109.0
H6A C6 H6B 107.8
O2 C7 C8 120.6(3)
O2 C7 C6 121.4(3)
C8 C7 C6 118.0(3)
C9 C8 C7 121.2(3)
C9 C8 C16 123.4(3)
C7 C8 C16 115.3(3)
C8 C9 C11 119.3(3)
C8 C9 C10 122.8(3)
C11 C9 C10 117.5(3)
C9 C10 C19 106.0(3)
C9 C10 C1 111.6(2)
C19 C10 C1 109.5(3)
C9 C10 C5 108.1(3)
C19 C10 C5 114.6(3)
C1 C10 C5 107.0(3)
C9 C11 C12 116.4(3)
C9 C11 H11A 108.2
C12 C11 H11A 108.2
C9 C11 H11B 108.2
C12 C11 H11B 108.2
H11A C11 H11B 107.3
C11 C12 C13 113.3(3)
C11 C12 H12A 108.9
C13 C12 H12A 108.9
C11 C12 H12B 108.9
C13 C12 H12B 108.9
H12A C12 H12B 107.7
C14 C13 C20 108.7(3)
C14 C13 C12 111.7(3)
C20 C13 C12 111.8(3)
C14 C13 C16 109.5(3)
C20 C13 C16 108.1(3)
C12 C13 C16 106.9(3)
C15 C14 C13 128.1(4)
C15 C14 H14 116.0
C13 C14 H14 116.0
C14 C15 H15A 120.0
C14 C15 H15B 120.0
H15A C15 H15B 120.0
O3 C16 C8 104.9(3)
O3 C16 C13 110.6(2)
C8 C16 C13 113.4(3)
O3 C16 H16 109.3
C8 C16 H16 109.3
C13 C16 H16 109.3
C4 C17 H17A 109.5
C4 C17 H17B 109.5
H17A C17 H17B 109.5
C4 C17 H17C 109.5
H17A C17 H17C 109.5
H17B C17 H17C 109.5
C4 C18 H18A 109.5
C4 C18 H18B 109.5
H18A C18 H18B 109.5
C4 C18 H18C 109.5
H18A C18 H18C 109.5
H18B C18 H18C 109.5
C10 C19 H19A 109.5
C10 C19 H19B 109.5
H19A C19 H19B 109.5
C10 C19 H19C 109.5
H19A C19 H19C 109.5
H19B C19 H19C 109.5
C13 C20 H20A 109.5
C13 C20 H20B 109.5
H20A C20 H20B 109.5
C13 C20 H20C 109.5
H20A C20 H20C 109.5
H20B C20 H20C 109.5
O4 C21 O3 124.1(4)
O4 C21 C22 125.7(4)
O3 C21 C22 110.2(4)
C21 C22 H22A 109.5
C21 C22 H22B 109.5
H22A C22 H22B 109.5
C21 C22 H22C 109.5
H22A C22 H22C 109.5
H22B C22 H22C 109.5

loop_
_geom_bond_atom_site_label_1
_geom_bond_atom_site_label_2
_geom_bond_distance
O1 C3 1.437(4)
O1 H1 0.8200
O2 C7 1.215(4)
O3 C21 1.354(4)
O3 C16 1.457(4)
O4 C21 1.191(5)
C1 C2 1.518(5)
C1 C10 1.545(4)
C1 H1A 0.9700
C1 H1B 0.9700
C2 C3 1.512(5)
C2 H2A 0.9700
C2 H2B 0.9700
C3 C4 1.529(4)
C3 H3 0.9800
C4 C18 1.530(5)
C4 C17 1.544(4)
C4 C5 1.547(4)
C5 C6 1.526(4)
C5 C10 1.545(4)
C5 H5 0.9800
C6 C7 1.489(4)
C6 H6A 0.9700
C6 H6B 0.9700
C7 C8 1.476(4)
C8 C9 1.349(4)
C8 C16 1.503(4)
C9 C11 1.508(4)
C9 C10 1.527(4)
C10 C19 1.543(4)
C11 C12 1.522(4)
C11 H11A 0.9700
C11 H11B 0.9700
C12 C13 1.525(4)
C12 H12A 0.9700
C12 H12B 0.9700
C13 C14 1.514(5)
C13 C20 1.524(5)
C13 C16 1.535(4)
C14 C15 1.299(5)
C14 H14 0.9300
C15 H15A 0.9300
C15 H15B 0.9300
C16 H16 0.9800
C17 H17A 0.9600
C17 H17B 0.9600
C17 H17C 0.9600
C18 H18A 0.9600
C18 H18B 0.9600
C18 H18C 0.9600
C19 H19A 0.9600
C19 H19B 0.9600
C19 H19C 0.9600
C20 H20A 0.9600
C20 H20B 0.9600
C20 H20C 0.9600
C21 C22 1.494(6)
C22 H22A 0.9600
C22 H22B 0.9600
C22 H22C 0.9600

loop_
_geom_torsion_atom_site_label_1
_geom_torsion_atom_site_label_2
_geom_torsion_atom_site_label_3
_geom_torsion_atom_site_label_4
_geom_torsion
C10 C1 C2 C3 -58.8(5)
C1 C2 C3 O1 -179.5(3)
C1 C2 C3 C4 59.0(4)
O1 C3 C4 C18 66.2(4)
C2 C3 C4 C18 -170.2(3)
O1 C3 C4 C17 -50.5(4)
C2 C3 C4 C17 73.0(3)
O1 C3 C4 C5 -176.0(3)
C2 C3 C4 C5 -52.4(4)
C3 C4 C5 C6 -177.0(3)
C18 C4 C5 C6 -59.8(3)
C17 C4 C5 C6 59.2(4)
C3 C4 C5 C10 51.8(4)
C18 C4 C5 C10 169.0(3)
C17 C4 C5 C10 -71.9(3)
C10 C5 C6 C7 -54.1(4)
C4 C5 C6 C7 170.7(3)
C5 C6 C7 O2 -157.3(4)
C5 C6 C7 C8 23.1(5)
O2 C7 C8 C9 -174.3(4)
C6 C7 C8 C9 5.3(5)
O2 C7 C8 C16 2.5(5)
C6 C7 C8 C16 -177.9(3)
C7 C8 C9 C11 171.8(3)
C16 C8 C9 C11 -4.8(5)
C7 C8 C9 C10 -1.2(5)
C16 C8 C9 C10 -177.8(3)
C8 C9 C10 C19 93.9(4)
C11 C9 C10 C19 -79.3(4)
C8 C9 C10 C1 -147.0(3)
C11 C9 C10 C1 39.9(4)
C8 C9 C10 C5 -29.5(4)
C11 C9 C10 C5 157.3(3)
C2 C1 C10 C9 170.4(3)
C2 C1 C10 C19 -72.6(4)
C2 C1 C10 C5 52.3(4)
C6 C5 C10 C9 55.6(3)
C4 C5 C10 C9 -172.1(3)
C6 C5 C10 C19 -62.4(4)
C4 C5 C10 C19 69.9(4)
C6 C5 C10 C1 175.9(3)
C4 C5 C10 C1 -51.8(3)
C8 C9 C11 C12 9.6(5)
C10 C9 C11 C12 -177.0(3)
C9 C11 C12 C13 -37.6(5)
C11 C12 C13 C14 177.2(3)
C11 C12 C13 C20 -60.8(4)
C11 C12 C13 C16 57.4(4)
C20 C13 C14 C15 -122.2(5)
C12 C13 C14 C15 1.6(6)
C16 C13 C14 C15 119.8(5)
C21 O3 C16 C8 -129.0(3)
C21 O3 C16 C13 108.4(3)
C9 C8 C16 O3 -93.4(4)
C7 C8 C16 O3 89.9(3)
C9 C8 C16 C13 27.5(5)
C7 C8 C16 C13 -149.3(3)
C14 C13 C16 O3 -55.4(4)
C20 C13 C16 O3 -173.6(3)
C12 C13 C16 O3 65.8(3)
C14 C13 C16 C8 -172.9(3)
C20 C13 C16 C8 68.8(4)
C12 C13 C16 C8 -51.8(3)
C16 O3 C21 O4 -4.7(6)
C16 O3 C21 C22 176.3(3)
